data_7718442
loop_
_publ_author_name
'Seki, Kota'
'Nakamura, Takashi'

_publ_section_title
;
 Selective synthesis of a heterotetranuclear complex from a macrocyclic
 ligand with multiple identical chelating units.
;
_journal_issue 15
_journal_name_full 'Dalton transactions (Cambridge, England : 2003)'
_journal_page_first 6034
_journal_page_last 6037
_journal_paper_doi 10.1039/d5dt00623f
_journal_volume 54
_journal_year 2025
_chemical_formula_moiety '(C80 H69 F12 Mo4 N7 O16), 12(C2 H3 N)'
_chemical_formula_sum 'C104 H105 F12 Mo4 N19 O16'
_chemical_formula_weight 2488.82
_space_group_crystal_system monoclinic
_space_group_IT_number 14
_space_group_name_Hall '-P 2ybc'
_space_group_name_H-M_alt 'P 1 21/c 1'
_atom_sites_solution_hydrogens geom
_audit_creation_method SHELXL-2018/3
_audit_update_record
;
2025-02-15 deposited with the CCDC.	2025-03-26 downloaded from the CCDC.
;
_cell_angle_alpha 90
_cell_angle_beta 107.081(2)
_cell_angle_gamma 90
_cell_formula_units_Z 4
_cell_length_a 24.989(6)
_cell_length_b 18.289(4)
_cell_length_c 26.175(6)
_cell_measurement_reflns_used 9997
_cell_measurement_temperature 100(2)
_cell_measurement_theta_max 22.299
_cell_measurement_theta_min 2.227
_cell_volume 11435(5)
_computing_cell_refinement 'APEX3 (Bruker Nano, 2019)'
_computing_data_collection 'APEX2 (Bruker AXS, 2006)'
_computing_data_reduction 'APEX3 (Bruker Nano, 2019)'
_computing_publication_material 'Yadokari-XG (Wakita, Nemoto et al., 2009)'
_computing_structure_refinement 'SHELXL-2018/3 (Sheldrick, 2018)'
_computing_structure_solution 'SHELXT 2018/2 (Sheldrick, 2018)'
_diffrn_ambient_temperature 100(2)
_diffrn_detector_area_resol_mean 8.333
_diffrn_measured_fraction_theta_full 0.999
_diffrn_measured_fraction_theta_max 0.993
_diffrn_measurement_device_type 'Bruker D8 goniometer'
_diffrn_measurement_method '\f and \w scans'
_diffrn_radiation_monochromator 'multilayered confocal mirror'
_diffrn_radiation_source 'rotating anode X-ray tube'
_diffrn_radiation_type MoK\a
_diffrn_radiation_wavelength 0.71073
_diffrn_reflns_av_R_equivalents 0.2150
_diffrn_reflns_av_unetI/netI 0.1046
_diffrn_reflns_Laue_measured_fraction_full 0.999
_diffrn_reflns_Laue_measured_fraction_max 0.993
_diffrn_reflns_limit_h_max 31
_diffrn_reflns_limit_h_min -31
_diffrn_reflns_limit_k_max 22
_diffrn_reflns_limit_k_min -22
_diffrn_reflns_limit_l_max 32
_diffrn_reflns_limit_l_min -32
_diffrn_reflns_number 295023
_diffrn_reflns_point_group_measured_fraction_full 0.999
_diffrn_reflns_point_group_measured_fraction_max 0.993
_diffrn_reflns_theta_full 25.242
_diffrn_reflns_theta_max 26.571
_diffrn_reflns_theta_min 0.852
_exptl_absorpt_coefficient_mu 0.517
_exptl_absorpt_correction_T_max 0.7454
_exptl_absorpt_correction_T_min 0.6126
_exptl_absorpt_correction_type multi-scan
_exptl_absorpt_process_details
;    
 SADABS-2016/2 - Bruker AXS area detector scaling and absorption correction 
;
_exptl_crystal_colour orange
_exptl_crystal_density_diffrn 1.446
_exptl_crystal_description column
_exptl_crystal_F_000 5064
_exptl_crystal_size_max 0.570
_exptl_crystal_size_mid 0.100
_exptl_crystal_size_min 0.080
_refine_diff_density_max 2.726
_refine_diff_density_min -1.269
_refine_diff_density_rms 0.164
_refine_ls_extinction_method none
_refine_ls_goodness_of_fit_ref 1.112
_refine_ls_hydrogen_treatment constr
_refine_ls_matrix_type full
_refine_ls_number_parameters 1442
_refine_ls_number_reflns 23681
_refine_ls_number_restraints 0
_refine_ls_restrained_S_all 1.112
_refine_ls_R_factor_all 0.1585
_refine_ls_R_factor_gt 0.0793
_refine_ls_shift/su_max 0.001
_refine_ls_shift/su_mean 0.000
_refine_ls_structure_factor_coef Fsqd
_refine_ls_weighting_details 'w=1/[\s^2^(Fo^2^)+(0.0629P)^2^+143.1239P] where P=(Fo^2^+2Fc^2^)/3'
_refine_ls_weighting_scheme calc
_refine_ls_wR_factor_gt 0.1926
_refine_ls_wR_factor_ref 0.2380
_reflns_Friedel_coverage 0.000
_reflns_number_gt 13892
_reflns_number_total 23681
_reflns_threshold_expression 'I > 2\s(I)'
_cod_data_source_file d5dt00623f2.cif
_cod_data_source_block s072a_a
_cod_depositor_comments 'Adding full bibliography for 7718442--7718445.cif.'
_cod_original_cell_volume 11435(4)
_cod_original_sg_symbol_H-M 'P 21/c'
_cod_database_code 7718442
_shelx_shelxl_version_number 2018/3
_shelx_space_group_comment
;
The symmetry employed for this shelxl refinement is uniquely defined
by the following loop, which should always be used as a source of
symmetry information in preference to the above space-group names.
They are only intended as comments.
;
_shelx_estimated_absorpt_t_min 0.757
_shelx_estimated_absorpt_t_max 0.960

loop_
_space_group_symop_operation_xyz
'x, y, z'
'-x, y+1/2, -z+1/2'
'-x, -y, -z'
'x, -y-1/2, z-1/2'

loop_
_atom_site_label
_atom_site_type_symbol
_atom_site_fract_x
_atom_site_fract_y
_atom_site_fract_z
_atom_site_U_iso_or_equiv
_atom_site_adp_type
_atom_site_occupancy
_atom_site_site_symmetry_order
_atom_site_calc_flag
_atom_site_refinement_flags_posn
_atom_site_refinement_flags_adp
_atom_site_refinement_flags_occupancy
_atom_site_disorder_assembly
_atom_site_disorder_group
Mo01 Mo 0.34785(3) 0.81580(4) 0.36241(3) 0.02182(18) Uani 1 1 d . . . . .
Mo02 Mo 0.34928(3) 0.70466(4) 0.70857(3) 0.02327(18) Uani 1 1 d . . . . .
Mo03 Mo 0.18936(3) 1.08337(5) 0.55976(3) 0.02641(19) Uani 1 1 d . . . . .
Mo04 Mo 0.06473(3) 0.65116(5) 0.42745(3) 0.0286(2) Uani 1 1 d . . . . .
F005 F 0.4004(2) 1.2150(3) 0.4555(2) 0.0324(12) Uani 1 1 d . . . . .
F006 F 0.1599(2) 0.3894(3) 0.7386(2) 0.0330(12) Uani 1 1 d . . . . .
F007 F 0.1057(2) 0.4821(3) 0.71267(19) 0.0297(12) Uani 1 1 d . . . . .
F008 F 0.0799(2) 0.3754(3) 0.6791(2) 0.0333(12) Uani 1 1 d . . . . .
F009 F 0.1172(2) 0.3345(3) 0.5963(2) 0.0366(13) Uani 1 1 d . . . . .
F00A F 0.2532(2) 1.1785(3) 0.29462(19) 0.0314(12) Uani 1 1 d . . . . .
F00B F 0.2003(2) 0.3700(3) 0.6000(2) 0.0341(12) Uani 1 1 d . . . . .
F00C F 0.3461(2) 1.3036(3) 0.4199(2) 0.0345(13) Uani 1 1 d . . . . .
O27 O 0.2769(2) 0.7795(3) 0.3675(2) 0.0221(13) Uani 1 1 d . . . . .
F00E F 0.3356(2) 1.2088(3) 0.2924(2) 0.0378(13) Uani 1 1 d . . . . .
O28 O 0.4015(2) 0.8959(3) 0.3686(2) 0.0230(13) Uani 1 1 d . . . . .
F00G F 0.4046(2) 1.2625(3) 0.3816(2) 0.0353(13) Uani 1 1 d . . . . .
F00H F 0.1856(2) 0.3121(3) 0.6661(2) 0.0333(12) Uani 1 1 d . . . . .
F00I F 0.2849(2) 1.2870(3) 0.3185(2) 0.0346(13) Uani 1 1 d . . . . .
O00J O 0.2330(2) 1.0030(3) 0.6001(2) 0.0258(13) Uani 1 1 d . . . . .
O00K O 0.1329(2) 0.6835(3) 0.4125(2) 0.0255(13) Uani 1 1 d . . . . .
O00L O 0.3531(2) 0.6015(3) 0.7309(2) 0.0261(13) Uani 1 1 d . . . . .
O00M O 0.3142(2) 0.8005(3) 0.7000(2) 0.0262(14) Uani 1 1 d . . . . .
O00N O 0.0282(2) 0.6159(4) 0.4803(2) 0.0304(15) Uani 1 1 d . . . . .
O00O O 0.1684(2) 1.1456(4) 0.4953(2) 0.0298(14) Uani 1 1 d . . . . .
O00P O 0.3388(2) 0.7905(3) 0.2978(2) 0.0254(13) Uani 1 1 d . . . . .
O00Q O 0.3494(2) 0.6891(4) 0.6453(2) 0.0300(14) Uani 1 1 d . . . . .
O00R O 0.3928(2) 0.7536(4) 0.4006(2) 0.0303(15) Uani 1 1 d . . . . .
O00S O 0.2085(3) 1.1477(4) 0.6078(2) 0.0367(16) Uani 1 1 d . . . . .
O00T O 0.4163(2) 0.7279(3) 0.7423(2) 0.0298(14) Uani 1 1 d . . . . .
N00U N 0.2958(3) 0.9194(4) 0.3435(3) 0.0221(15) Uani 1 1 d . . . . .
O00V O 0.0482(2) 0.5846(4) 0.3809(2) 0.0347(16) Uani 1 1 d . . . . .
N00W N 0.2685(3) 1.0951(4) 0.5352(3) 0.0225(16) Uani 1 1 d . . . . .
N00X N 0.2598(3) 0.6727(4) 0.7003(3) 0.0200(15) Uani 1 1 d . . . . .
O30 O 0.1226(3) 1.0594(4) 0.5573(3) 0.0420(18) Uani 1 1 d . . . . .
N00Z N 0.1291(3) 0.5779(4) 0.4834(3) 0.0232(16) Uani 1 1 d . . . . .
N010 N 0.3479(3) 0.8621(4) 0.4486(3) 0.0274(17) Uani 1 1 d . . . . .
O29 O 0.0203(3) 0.7220(4) 0.4029(3) 0.046(2) Uani 1 1 d . . . . .
N012 N 0.1778(3) 0.9884(5) 0.4920(3) 0.036(2) Uani 1 1 d . . . . .
C013 C 0.3290(3) 1.0402(5) 0.6148(3) 0.0213(18) Uani 1 1 d . . . . .
C014 C 0.2444(3) 0.6288(5) 0.3580(3) 0.0240(19) Uani 1 1 d . . . . .
H10 H 0.260661 0.645562 0.331614 0.029 Uiso 1 1 calc R U . . .
C015 C 0.2555(3) 0.5953(5) 0.6988(3) 0.0217(18) Uani 1 1 d . . . . .
C016 C 0.2660(3) 0.5661(5) 0.3860(3) 0.0233(19) Uani 1 1 d . . . . .
C017 C 0.3866(3) 0.9672(5) 0.3670(3) 0.0225(18) Uani 1 1 d . . . . .
C018 C 0.3157(4) 0.5239(5) 0.3768(3) 0.026(2) Uani 1 1 d . . . . .
C019 C 0.1088(3) 0.8201(5) 0.2859(3) 0.0226(18) Uani 1 1 d . . . . .
C01A C 0.1669(3) 0.9055(5) 0.7033(3) 0.0237(19) Uani 1 1 d . . . . .
C01B C 0.3248(3) 1.1875(5) 0.3785(3) 0.0250(19) Uani 1 1 d . . . . .
N01C N 0.1045(4) 0.7322(5) 0.5011(3) 0.038(2) Uani 1 1 d . . . . .
C01D C 0.1264(3) 0.7540(5) 0.3123(3) 0.0237(19) Uani 1 1 d . . . . .
H11 H 0.099217 0.718115 0.313078 0.028 Uiso 1 1 calc R U . . .
C01E C 0.2002(3) 0.6689(5) 0.3663(3) 0.0242(19) Uani 1 1 d . . . . .
C01F C 0.2602(3) 0.9076(5) 0.6890(3) 0.0222(18) Uani 1 1 d . . . . .
C01G C 0.1095(3) 0.5506(5) 0.5257(3) 0.0234(18) Uani 1 1 d . . . . .
C01H C 0.4243(3) 1.0237(5) 0.3786(3) 0.026(2) Uani 1 1 d . . . . .
H12 H 0.463081 1.014290 0.385074 0.032 Uiso 1 1 calc R U . . .
C01I C 0.2876(3) 1.0003(5) 0.6299(3) 0.0223(18) Uani 1 1 d . . . . .
C01J C 0.1715(3) 0.8303(5) 0.7076(3) 0.027(2) Uani 1 1 d . . . . .
H4 H 0.141302 0.802946 0.713072 0.032 Uiso 1 1 calc R U . . .
C01K C 0.1485(3) 0.8726(5) 0.2870(3) 0.0242(19) Uani 1 1 d . . . . .
H13 H 0.137045 0.917899 0.269370 0.029 Uiso 1 1 calc R U . . .
C01L C 0.1834(3) 0.7391(5) 0.3379(3) 0.0198(17) Uani 1 1 d . . . . .
C01M C 0.1748(3) 0.6432(5) 0.4035(3) 0.0214(18) Uani 1 1 d . . . . .
C01N C 0.2200(3) 0.7928(5) 0.7042(3) 0.0208(18) Uani 1 1 d . . . . .
C01O C 0.1737(3) 0.5526(5) 0.4745(3) 0.0258(19) Uani 1 1 d . . . . .
H14 H 0.193433 0.514230 0.496547 0.031 Uiso 1 1 calc R U . . .
C01P C 0.2659(3) 0.8333(5) 0.6978(3) 0.0226(18) Uani 1 1 d . . . . .
C01Q C 0.2590(3) 1.1337(5) 0.4865(3) 0.0235(19) Uani 1 1 d . . . . .
C01R C 0.2058(3) 0.5551(5) 0.6793(3) 0.0210(18) Uani 1 1 d . . . . .
H1 H 0.170902 0.579665 0.666590 0.025 Uiso 1 1 calc R U . . .
C01S C 0.3027(3) 0.9526(5) 0.6736(3) 0.0231(18) Uani 1 1 d . . . . .
C01T C 0.0470(3) 0.8358(5) 0.2559(3) 0.0252(19) Uani 1 1 d . . . . .
C01U C 0.2959(3) 1.1404(5) 0.4567(3) 0.0247(19) Uani 1 1 d . . . . .
H15 H 0.331383 1.117084 0.468129 0.030 Uiso 1 1 calc R U . . .
C01V C 0.3852(3) 1.0343(5) 0.6465(3) 0.0247(19) Uani 1 1 d . . . . .
H7 H 0.413117 1.061525 0.636817 0.030 Uiso 1 1 calc R U . . .
C01W C 0.3178(3) 1.0807(5) 0.5667(3) 0.0225(18) Uani 1 1 d . . . . .
H8 H 0.348976 1.098719 0.556863 0.027 Uiso 1 1 calc R U . . .
C01X C 0.2189(3) 0.7142(5) 0.7031(3) 0.0217(18) Uani 1 1 d . . . . .
H5 H 0.185366 0.690944 0.704466 0.026 Uiso 1 1 calc R U . . .
C01Y C 0.2112(3) 0.9425(5) 0.6926(3) 0.0232(18) Uani 1 1 d . . . . .
H6 H 0.208226 0.993951 0.687523 0.028 Uiso 1 1 calc R U . . .
C01Z C 0.2425(3) 0.9229(5) 0.3199(3) 0.0225(18) Uani 1 1 d . . . . .
H16 H 0.226918 0.968723 0.306091 0.027 Uiso 1 1 calc R U . . .
C020 C 0.2081(3) 0.4786(5) 0.6786(3) 0.0253(19) Uani 1 1 d . . . . .
C021 C 0.2228(3) 0.7938(5) 0.3388(3) 0.0208(18) Uani 1 1 d . . . . .
C022 C 0.3490(3) 1.1112(5) 0.3734(3) 0.0249(19) Uani 1 1 d . . . . .
C023 C 0.0544(3) 0.5715(5) 0.5208(3) 0.0260(19) Uani 1 1 d . . . . .
C024 C 0.1952(3) 0.5800(5) 0.4325(3) 0.0241(19) Uani 1 1 d . . . . .
C025 C 0.2057(3) 0.8611(5) 0.3136(3) 0.0224(18) Uani 1 1 d . . . . .
C027 C 0.1240(4) 0.4198(5) 0.6955(4) 0.027(2) Uani 1 1 d . . . . .
C028 C 0.2586(4) 0.4446(5) 0.7010(3) 0.026(2) Uani 1 1 d . . . . .
H2 H 0.259605 0.392831 0.703878 0.032 Uiso 1 1 calc R U . . .
C029 C 0.3295(3) 0.9833(5) 0.3556(3) 0.0212(18) Uani 1 1 d . . . . .
C02A C 0.3078(3) 0.4833(5) 0.7195(3) 0.0238(19) Uani 1 1 d . . . . .
H3 H 0.342281 0.458478 0.734033 0.029 Uiso 1 1 calc R U . . .
N02B N 0.4273(4) 1.0308(5) 0.5223(4) 0.046(2) Uani 1 1 d . . . . .
C02C C 0.3107(4) 1.0526(5) 0.3601(3) 0.0243(19) Uani 1 1 d . . . . .
H17 H 0.271861 1.061284 0.354284 0.029 Uiso 1 1 calc R U . . .
C02D C 0.1151(3) 0.4822(5) 0.6056(3) 0.0234(19) Uani 1 1 d . . . . .
C02E C 0.1526(4) 0.4370(5) 0.6522(3) 0.026(2) Uani 1 1 d . . . . .
C02F C 0.0415(4) 0.8434(6) 0.1963(4) 0.036(2) Uani 1 1 d . . . . .
H34 H 0.002252 0.852412 0.176328 0.054 Uiso 1 1 calc R U . . .
H35 H 0.054214 0.798242 0.183361 0.054 Uiso 1 1 calc R U . . .
H36 H 0.064521 0.884440 0.190946 0.054 Uiso 1 1 calc R U . . .
C02G C 0.3062(3) 0.5600(5) 0.7167(3) 0.0241(19) Uani 1 1 d . . . . .
C02H C 0.3593(3) 0.9475(5) 0.7039(4) 0.0259(19) Uani 1 1 d . . . . .
H9 H 0.369856 0.914795 0.733303 0.031 Uiso 1 1 calc R U . . .
C02I C 0.2809(3) 1.1819(5) 0.4092(3) 0.0238(18) Uani 1 1 d . . . . .
C02J C 0.2991(4) 1.2154(5) 0.3210(4) 0.029(2) Uani 1 1 d . . . . .
C02K C 0.2406(3) 0.5424(5) 0.4239(3) 0.0234(19) Uani 1 1 d . . . . .
H18 H 0.254391 0.499818 0.444375 0.028 Uiso 1 1 calc R U . . .
C02L C 0.4008(3) 0.9903(5) 0.6913(3) 0.0223(18) Uani 1 1 d . . . . .
C02M C 0.4611(4) 1.0715(6) 0.5203(4) 0.036(2) Uani 1 1 d . . . . .
C02N C 0.1901(4) 1.2059(5) 0.4223(4) 0.029(2) Uani 1 1 d . . . . .
H19 H 0.154367 1.228691 0.411000 0.035 Uiso 1 1 calc R U . . .
C02O C 0.1393(3) 0.5088(5) 0.5678(3) 0.0238(19) Uani 1 1 d . . . . .
H20 H 0.177383 0.497641 0.571221 0.029 Uiso 1 1 calc R U . . .
C02P C 0.0594(3) 0.5014(5) 0.5991(3) 0.027(2) Uani 1 1 d . . . . .
H21 H 0.041520 0.483732 0.624054 0.032 Uiso 1 1 calc R U . . .
C02Q C 0.3695(4) 1.2425(5) 0.4084(4) 0.028(2) Uani 1 1 d . . . . .
C02R C 0.2052(3) 1.1622(5) 0.4679(3) 0.0253(19) Uani 1 1 d . . . . .
C02S C 0.4052(4) 1.0962(5) 0.3810(3) 0.0255(19) Uani 1 1 d . . . . .
H22 H 0.431369 1.135291 0.388010 0.031 Uiso 1 1 calc R U . . .
C02T C 0.1167(4) 0.9481(5) 0.7088(4) 0.028(2) Uani 1 1 d . . . . .
C02U C 0.0088(3) 0.7719(5) 0.2622(4) 0.036(2) Uani 1 1 d . . . . .
H37 H 0.012757 0.764334 0.300217 0.054 Uiso 1 1 calc R U . . .
H38 H 0.019712 0.727237 0.247159 0.054 Uiso 1 1 calc R U . . .
H39 H -0.030259 0.783688 0.243276 0.054 Uiso 1 1 calc R U . . .
C02V C 0.2286(4) 1.2154(5) 0.3934(4) 0.028(2) Uani 1 1 d . . . . .
H23 H 0.218868 1.245255 0.362377 0.034 Uiso 1 1 calc R U . . .
C02W C 0.0293(3) 0.5453(5) 0.5574(4) 0.030(2) Uani 1 1 d . . . . .
H24 H -0.008520 0.557420 0.554173 0.036 Uiso 1 1 calc R U . . .
C02X C 0.0284(4) 0.9060(6) 0.2769(4) 0.038(2) Uani 1 1 d . . . . .
H40 H 0.036447 0.902738 0.315852 0.056 Uiso 1 1 calc R U . . .
H41 H -0.011966 0.912776 0.260601 0.056 Uiso 1 1 calc R U . . .
H42 H 0.048586 0.947583 0.267939 0.056 Uiso 1 1 calc R U . . .
C02Y C 0.3470(4) 0.8744(5) 0.4911(4) 0.029(2) Uani 1 1 d . . . . .
C02Z C 0.4629(4) 0.9831(6) 0.7255(4) 0.033(2) Uani 1 1 d . . . . .
C030 C 0.1647(4) 0.3636(5) 0.6286(4) 0.029(2) Uani 1 1 d . . . . .
C031 C 0.3287(4) 0.5092(6) 0.5938(4) 0.037(2) Uani 1 1 d . . . . .
C032 C 0.1688(4) 0.9387(6) 0.4640(4) 0.038(2) Uani 1 1 d . . . . .
C033 C 0.4982(4) 1.0454(6) 0.7159(4) 0.034(2) Uani 1 1 d . . . . .
H43 H 0.535470 1.042808 0.741860 0.051 Uiso 1 1 calc R U . . .
H44 H 0.480464 1.091915 0.720038 0.051 Uiso 1 1 calc R U . . .
H45 H 0.501535 1.041860 0.679632 0.051 Uiso 1 1 calc R U . . .
N034 N 0.2840(4) 0.5062(6) 0.5690(4) 0.053(3) Uani 1 1 d . . . . .
N035 N 0.5450(4) 1.2226(6) 0.4212(5) 0.063(3) Uani 1 1 d . . . . .
C036 C 0.5051(4) 1.1207(6) 0.5171(4) 0.041(3) Uani 1 1 d . . . . .
H94 H 0.510754 1.157828 0.545171 0.061 Uiso 1 1 calc R U . . .
H95 H 0.494614 1.144605 0.482030 0.061 Uiso 1 1 calc R U . . .
H96 H 0.539839 1.093093 0.521901 0.061 Uiso 1 1 calc R U . . .
C037 C 0.4577(5) 1.2387(7) 0.6193(5) 0.044(3) Uani 1 1 d . . . . .
N038 N 0.3831(5) 1.1618(6) 0.1909(4) 0.060(3) Uani 1 1 d . . . . .
N039 N 0.4272(5) 1.1952(6) 0.5989(5) 0.071(3) Uani 1 1 d . . . . .
C03A C 0.4856(4) 0.9116(6) 0.7108(5) 0.049(3) Uani 1 1 d . . . . .
H46 H 0.485609 0.913419 0.673430 0.074 Uiso 1 1 calc R U . . .
H47 H 0.461881 0.871083 0.715706 0.074 Uiso 1 1 calc R U . . .
H48 H 0.523889 0.904191 0.733924 0.074 Uiso 1 1 calc R U . . .
C03B C 0.3872(4) 0.5116(6) 0.6289(4) 0.043(3) Uani 1 1 d . . . . .
H79 H 0.392999 0.556332 0.650439 0.065 Uiso 1 1 calc R U . . .
H80 H 0.412894 0.510989 0.606981 0.065 Uiso 1 1 calc R U . . .
H81 H 0.394351 0.468887 0.652637 0.065 Uiso 1 1 calc R U . . .
C03C C 0.1368(4) 1.0089(7) 0.7501(5) 0.054(3) Uani 1 1 d . . . . .
H49 H 0.160604 0.987910 0.783491 0.081 Uiso 1 1 calc R U . . .
H50 H 0.104412 1.032863 0.756696 0.081 Uiso 1 1 calc R U . . .
H51 H 0.158301 1.044829 0.736457 0.081 Uiso 1 1 calc R U . . .
C03D C 0.4662(4) 0.9814(7) 0.7850(4) 0.051(3) Uani 1 1 d . . . . .
H52 H 0.505057 0.972784 0.806447 0.077 Uiso 1 1 calc R U . . .
H53 H 0.442425 0.941939 0.791440 0.077 Uiso 1 1 calc R U . . .
H54 H 0.453371 1.028258 0.795232 0.077 Uiso 1 1 calc R U . . .
C03E C 0.3218(5) 0.6827(6) 0.5102(5) 0.048(3) Uani 1 1 d . . . . .
H82 H 0.325665 0.691100 0.474448 0.073 Uiso 1 1 calc R U . . .
H83 H 0.312943 0.631113 0.513851 0.073 Uiso 1 1 calc R U . . .
H84 H 0.356952 0.695175 0.537210 0.073 Uiso 1 1 calc R U . . .
C03F C 0.1568(5) 0.8756(7) 0.4293(5) 0.055(3) Uani 1 1 d . . . . .
H85 H 0.178706 0.833746 0.447693 0.082 Uiso 1 1 calc R U . . .
H86 H 0.166840 0.886107 0.396593 0.082 Uiso 1 1 calc R U . . .
H87 H 0.116842 0.864056 0.420238 0.082 Uiso 1 1 calc R U . . .
C03G C 0.4965(4) 1.2946(7) 0.6455(4) 0.051(3) Uani 1 1 d . . . . .
H61 H 0.481785 1.342625 0.631494 0.076 Uiso 1 1 calc R U . . .
H62 H 0.532610 1.286474 0.638860 0.076 Uiso 1 1 calc R U . . .
H63 H 0.501417 1.292945 0.684033 0.076 Uiso 1 1 calc R U . . .
C03H C 0.3518(5) 0.5736(7) 0.3539(6) 0.063(4) Uani 1 1 d . . . . .
H25 H 0.330505 0.588663 0.317714 0.094 Uiso 1 1 calc R U . . .
H26 H 0.385466 0.547186 0.352683 0.094 Uiso 1 1 calc R U . . .
H27 H 0.362530 0.616971 0.376621 0.094 Uiso 1 1 calc R U . . .
C03I C 0.3596(5) 1.2155(7) 0.1852(5) 0.047(3) Uani 1 1 d . . . . .
C03J C 0.3466(5) 0.8920(6) 0.5449(4) 0.045(3) Uani 1 1 d . . . . .
H88 H 0.369401 0.935677 0.557310 0.068 Uiso 1 1 calc R U . . .
H89 H 0.361955 0.850883 0.568698 0.068 Uiso 1 1 calc R U . . .
H90 H 0.308019 0.901370 0.545154 0.068 Uiso 1 1 calc R U . . .
C03K C 0.0983(5) 0.1878(7) 0.6629(5) 0.061(3) Uani 1 1 d . . . . .
H64 H 0.071148 0.147604 0.656671 0.092 Uiso 1 1 calc R U . . .
H65 H 0.126847 0.176858 0.645153 0.092 Uiso 1 1 calc R U . . .
H66 H 0.078950 0.233205 0.648377 0.092 Uiso 1 1 calc R U . . .
C03L C 0.0496(5) 0.2407(7) 0.5004(5) 0.058(3) Uani 1 1 d . . . . .
H67 H 0.033109 0.286351 0.508225 0.087 Uiso 1 1 calc R U . . .
H68 H 0.088723 0.249159 0.501754 0.087 Uiso 1 1 calc R U . . .
H69 H 0.047930 0.203585 0.526896 0.087 Uiso 1 1 calc R U . . .
C03M C 0.0843(4) 0.9813(7) 0.6548(4) 0.046(3) Uani 1 1 d . . . . .
H55 H 0.108744 1.014983 0.642914 0.069 Uiso 1 1 calc R U . . .
H56 H 0.051670 1.007890 0.658543 0.069 Uiso 1 1 calc R U . . .
H57 H 0.071927 0.942127 0.628378 0.069 Uiso 1 1 calc R U . . .
C03N C 0.2771(5) 0.7281(8) 0.5175(5) 0.060(3) Uani 1 1 d . . . . .
N03O N 0.3909(5) 0.3746(8) 0.5455(5) 0.080(4) Uani 1 1 d . . . . .
C03P C 0.5258(5) 1.2537(8) 0.3818(6) 0.055(3) Uani 1 1 d . . . . .
C03Q C 0.5081(5) 0.4061(8) 0.4642(6) 0.058(3) Uani 1 1 d . . . . .
N03R N 0.1447(5) 0.2038(8) 0.7686(5) 0.082(4) Uani 1 1 d . . . . .
C03S C 0.0763(5) 0.9004(6) 0.7273(6) 0.058(4) Uani 1 1 d . . . . .
H58 H 0.060036 0.863684 0.699889 0.088 Uiso 1 1 calc R U . . .
H59 H 0.046442 0.930893 0.733211 0.088 Uiso 1 1 calc R U . . .
H60 H 0.096428 0.875921 0.760711 0.088 Uiso 1 1 calc R U . . .
C03T C 0.2938(5) 0.4603(8) 0.3381(7) 0.084(5) Uani 1 1 d . . . . .
H28 H 0.267231 0.431242 0.350719 0.126 Uiso 1 1 calc R U . . .
H29 H 0.325245 0.429314 0.336438 0.126 Uiso 1 1 calc R U . . .
H30 H 0.274964 0.479645 0.302445 0.126 Uiso 1 1 calc R U . . .
C03U C 0.1186(5) 0.7778(8) 0.5290(5) 0.059(3) Uani 1 1 d . . . . .
N03V N 0.2434(5) 0.7656(9) 0.5239(6) 0.102(5) Uani 1 1 d . . . . .
C03W C 0.5009(5) 1.2970(8) 0.3327(5) 0.065(4) Uani 1 1 d . . . . .
H70 H 0.488960 1.344717 0.342469 0.097 Uiso 1 1 calc R U . . .
H71 H 0.468410 1.270899 0.309761 0.097 Uiso 1 1 calc R U . . .
H72 H 0.528732 1.303970 0.313496 0.097 Uiso 1 1 calc R U . . .
N03X N 0.5059(6) 0.4371(8) 0.4276(6) 0.089(4) Uani 1 1 d . . . . .
C03Y C 0.3541(5) 0.4954(9) 0.4293(5) 0.078(5) Uani 1 1 d . . . . .
H31 H 0.367674 0.536481 0.453772 0.117 Uiso 1 1 calc R U . . .
H32 H 0.386061 0.470226 0.422688 0.117 Uiso 1 1 calc R U . . .
H33 H 0.333515 0.461226 0.445356 0.117 Uiso 1 1 calc R U . . .
C03Z C 0.5087(5) 0.3638(8) 0.5129(5) 0.065(4) Uani 1 1 d . . . . .
H97 H 0.470198 0.353272 0.512609 0.098 Uiso 1 1 calc R U . . .
H98 H 0.527435 0.392492 0.544744 0.098 Uiso 1 1 calc R U . . .
H99 H 0.528965 0.317808 0.513346 0.098 Uiso 1 1 calc R U . . .
C040 C 0.1263(5) 0.1966(8) 0.7234(6) 0.058(3) Uani 1 1 d . . . . .
C041 C 0.3306(7) 1.2835(8) 0.1794(6) 0.086(5) Uani 1 1 d . . . . .
H73 H 0.291917 1.276665 0.157142 0.129 Uiso 1 1 calc R U . . .
H74 H 0.349298 1.319064 0.162359 0.129 Uiso 1 1 calc R U . . .
H75 H 0.330794 1.301693 0.214665 0.129 Uiso 1 1 calc R U . . .
C042 C 0.2898(7) 0.3202(9) 0.5306(7) 0.091(5) Uani 1 1 d . . . . .
H100 H 0.277694 0.295702 0.495804 0.136 Uiso 1 1 calc R U . . .
H101 H 0.263168 0.358978 0.531825 0.136 Uiso 1 1 calc R U . . .
H102 H 0.291423 0.284572 0.558988 0.136 Uiso 1 1 calc R U . . .
N043 N 0.1370(10) 0.3724(8) 0.4655(6) 0.144(9) Uani 1 1 d . . . . .
C044 C 0.3457(7) 0.3522(8) 0.5384(5) 0.067(4) Uani 1 1 d . . . . .
C045 C 0.1396(6) 0.8388(8) 0.5668(5) 0.074(4) Uani 1 1 d . . . . .
H91 H 0.179948 0.844682 0.572616 0.111 Uiso 1 1 calc R U . . .
H92 H 0.132493 0.828089 0.600880 0.111 Uiso 1 1 calc R U . . .
H93 H 0.120309 0.884122 0.551839 0.111 Uiso 1 1 calc R U . . .
C046 C 0.0196(8) 0.2162(9) 0.4492(6) 0.093(6) Uani 1 1 d . . . . .
C048 C 0.1168(7) 0.4182(11) 0.3657(5) 0.105(7) Uani 1 1 d . . . . .
H76 H 0.082667 0.447942 0.356196 0.157 Uiso 1 1 calc R U . . .
H77 H 0.111769 0.376324 0.341365 0.157 Uiso 1 1 calc R U . . .
H78 H 0.148396 0.447830 0.362794 0.157 Uiso 1 1 calc R U . . .
C049 C 0.1283(7) 0.3910(8) 0.4223(8) 0.084(5) Uani 1 1 d . . . . .
N04A N -0.0085(9) 0.1957(10) 0.4086(7) 0.141(7) Uani 1 1 d . . . . .
N44 N 0.1597(4) 1.0324(5) 0.3540(4) 0.045(2) Uani 1 1 d . . . . .
C50A C 0.1255(10) 1.0751(13) 0.3391(8) 0.029(5) Uani 0.5 1 d . . P A 1
C51A C 0.0845(7) 1.1327(12) 0.3174(9) 0.045(6) Uani 0.5 1 d . . P A 1
H103 H 0.103842 1.176404 0.310319 0.067 Uiso 0.5 1 calc R U P A 1
H104 H 0.064414 1.144484 0.343376 0.067 Uiso 0.5 1 calc R U P A 1
H105 H 0.057834 1.115720 0.284102 0.067 Uiso 0.5 1 calc R U P A 1
C50B C 0.1250(11) 1.0539(17) 0.3631(9) 0.046(7) Uani 0.5 1 d . . P A 2
C51B C 0.0770(11) 1.0777(17) 0.3808(12) 0.079(9) Uani 0.5 1 d . . P A 2
H106 H 0.052118 1.036070 0.379918 0.118 Uiso 0.5 1 calc R U P A 2
H107 H 0.056528 1.116228 0.356970 0.118 Uiso 0.5 1 calc R U P A 2
H108 H 0.090588 1.096697 0.417371 0.118 Uiso 0.5 1 calc R U P A 2

loop_
_atom_site_aniso_label
_atom_site_aniso_U_11
_atom_site_aniso_U_22
_atom_site_aniso_U_33
_atom_site_aniso_U_23
_atom_site_aniso_U_13
_atom_site_aniso_U_12
Mo01 0.0123(3) 0.0270(4) 0.0261(4) 0.0012(3) 0.0055(3) 0.0012(3)
Mo02 0.0125(3) 0.0285(4) 0.0299(4) 0.0000(3) 0.0078(3) -0.0002(3)
Mo03 0.0134(3) 0.0386(5) 0.0284(4) 0.0018(4) 0.0079(3) 0.0005(3)
Mo04 0.0141(4) 0.0409(5) 0.0319(4) 0.0048(4) 0.0086(3) 0.0031(3)
F005 0.022(3) 0.041(3) 0.031(3) -0.002(2) 0.003(2) -0.007(2)
F006 0.024(3) 0.046(3) 0.029(3) 0.007(2) 0.008(2) -0.001(2)
F007 0.023(3) 0.038(3) 0.029(3) -0.003(2) 0.010(2) -0.004(2)
F008 0.024(3) 0.036(3) 0.041(3) 0.003(2) 0.010(2) -0.007(2)
F009 0.032(3) 0.037(3) 0.037(3) -0.010(3) 0.005(2) -0.010(2)
F00A 0.030(3) 0.035(3) 0.024(3) -0.001(2) 0.000(2) 0.000(2)
F00B 0.030(3) 0.038(3) 0.037(3) -0.006(2) 0.014(2) -0.003(2)
F00C 0.033(3) 0.029(3) 0.044(3) -0.008(2) 0.015(2) -0.006(2)
O27 0.009(3) 0.026(3) 0.030(3) 0.004(3) 0.003(2) 0.000(2)
F00E 0.041(3) 0.046(4) 0.034(3) 0.010(3) 0.022(3) 0.011(3)
O28 0.010(3) 0.027(3) 0.030(3) 0.001(3) 0.002(2) 0.000(2)
F00G 0.027(3) 0.041(3) 0.044(3) -0.005(3) 0.019(2) -0.013(2)
F00H 0.033(3) 0.028(3) 0.036(3) 0.000(2) 0.006(2) 0.000(2)
F00I 0.040(3) 0.033(3) 0.032(3) 0.007(2) 0.012(2) 0.002(3)
O00J 0.013(3) 0.032(4) 0.031(3) 0.004(3) 0.004(2) -0.001(2)
O00K 0.016(3) 0.027(3) 0.035(3) 0.001(3) 0.010(3) 0.002(3)
O00L 0.016(3) 0.029(3) 0.032(3) -0.002(3) 0.006(3) -0.002(3)
O00M 0.017(3) 0.027(3) 0.037(3) 0.003(3) 0.013(3) -0.001(3)
O00N 0.019(3) 0.045(4) 0.027(3) 0.003(3) 0.005(3) 0.005(3)
O00O 0.016(3) 0.041(4) 0.036(4) 0.001(3) 0.014(3) 0.004(3)
O00P 0.015(3) 0.029(3) 0.034(3) 0.001(3) 0.010(2) 0.005(2)
O00Q 0.019(3) 0.037(4) 0.035(3) 0.000(3) 0.011(3) -0.001(3)
O00R 0.018(3) 0.046(4) 0.024(3) 0.010(3) 0.002(3) 0.002(3)
O00S 0.037(4) 0.045(4) 0.030(3) -0.003(3) 0.013(3) 0.013(3)
O00T 0.019(3) 0.029(4) 0.041(4) 0.003(3) 0.008(3) -0.001(3)
N00U 0.010(3) 0.033(4) 0.023(4) -0.002(3) 0.005(3) -0.005(3)
O00V 0.015(3) 0.058(5) 0.031(3) -0.005(3) 0.006(3) -0.005(3)
N00W 0.013(3) 0.030(4) 0.025(4) 0.004(3) 0.007(3) -0.002(3)
N00X 0.019(3) 0.023(4) 0.018(3) 0.002(3) 0.006(3) 0.002(3)
O30 0.019(3) 0.070(5) 0.037(4) 0.007(4) 0.010(3) -0.003(3)
N00Z 0.013(3) 0.031(4) 0.027(4) -0.001(3) 0.009(3) -0.005(3)
N010 0.016(4) 0.031(4) 0.037(5) 0.007(4) 0.010(3) 0.000(3)
O29 0.021(3) 0.075(6) 0.048(4) 0.014(4) 0.018(3) 0.017(3)
N012 0.031(4) 0.045(5) 0.027(4) -0.001(4) 0.002(3) -0.011(4)
C013 0.012(4) 0.028(5) 0.025(4) 0.000(4) 0.008(3) -0.002(3)
C014 0.014(4) 0.035(5) 0.025(4) 0.001(4) 0.011(3) -0.004(4)
C015 0.019(4) 0.025(5) 0.023(4) 0.001(4) 0.008(3) 0.000(3)
C016 0.016(4) 0.031(5) 0.025(4) -0.002(4) 0.008(3) -0.007(4)
C017 0.015(4) 0.029(5) 0.023(4) 0.003(4) 0.005(3) 0.006(4)
C018 0.021(4) 0.031(5) 0.027(5) 0.001(4) 0.008(4) 0.006(4)
C019 0.011(4) 0.032(5) 0.025(4) -0.001(4) 0.005(3) 0.005(4)
C01A 0.013(4) 0.031(5) 0.027(5) -0.002(4) 0.005(3) 0.000(4)
C01B 0.019(4) 0.027(5) 0.028(5) -0.001(4) 0.004(4) -0.005(4)
N01C 0.039(5) 0.037(5) 0.042(5) -0.012(4) 0.019(4) -0.011(4)
C01D 0.016(4) 0.031(5) 0.023(4) -0.003(4) 0.004(3) 0.001(4)
C01E 0.014(4) 0.028(5) 0.031(5) -0.002(4) 0.008(3) -0.003(3)
C01F 0.015(4) 0.030(5) 0.021(4) -0.004(4) 0.005(3) -0.003(4)
C01G 0.020(4) 0.021(5) 0.028(5) -0.006(4) 0.007(4) -0.005(4)
C01H 0.017(4) 0.034(5) 0.030(5) 0.005(4) 0.010(4) 0.006(4)
C01I 0.007(4) 0.029(5) 0.029(5) -0.005(4) 0.002(3) -0.002(3)
C01J 0.013(4) 0.039(6) 0.030(5) 0.007(4) 0.008(4) 0.001(4)
C01K 0.021(4) 0.022(5) 0.030(5) -0.003(4) 0.008(4) 0.004(4)
C01L 0.014(4) 0.026(5) 0.022(4) 0.000(4) 0.009(3) -0.003(3)
C01M 0.012(4) 0.026(5) 0.025(4) -0.003(4) 0.004(3) 0.001(3)
C01N 0.012(4) 0.022(4) 0.027(4) 0.004(4) 0.004(3) 0.002(3)
C01O 0.021(4) 0.024(5) 0.031(5) 0.002(4) 0.006(4) -0.002(4)
C01P 0.013(4) 0.027(5) 0.027(4) 0.002(4) 0.007(3) -0.001(3)
C01Q 0.016(4) 0.028(5) 0.026(4) 0.003(4) 0.006(3) 0.003(4)
C01R 0.011(4) 0.025(5) 0.026(4) -0.003(4) 0.006(3) -0.007(3)
C01S 0.016(4) 0.026(5) 0.026(4) 0.000(4) 0.004(3) -0.002(3)
C01T 0.010(4) 0.031(5) 0.032(5) -0.002(4) 0.002(3) 0.004(3)
C01U 0.018(4) 0.024(5) 0.030(5) 0.004(4) 0.004(4) -0.001(4)
C01V 0.022(4) 0.027(5) 0.027(5) 0.002(4) 0.010(4) -0.003(4)
C01W 0.017(4) 0.025(5) 0.029(5) -0.004(4) 0.011(4) -0.002(3)
C01X 0.013(4) 0.028(5) 0.022(4) 0.005(4) 0.001(3) -0.006(3)
C01Y 0.022(4) 0.025(5) 0.023(4) 0.000(4) 0.007(3) 0.002(4)
C01Z 0.018(4) 0.029(5) 0.022(4) 0.000(4) 0.008(3) -0.001(4)
C020 0.016(4) 0.028(5) 0.031(5) -0.003(4) 0.006(4) -0.005(4)
C021 0.012(4) 0.029(5) 0.020(4) -0.003(4) 0.003(3) 0.002(3)
C022 0.019(4) 0.033(5) 0.025(4) 0.000(4) 0.009(4) 0.002(4)
C023 0.020(4) 0.030(5) 0.030(5) 0.000(4) 0.010(4) 0.002(4)
C024 0.019(4) 0.031(5) 0.023(4) -0.005(4) 0.007(3) -0.004(4)
C025 0.015(4) 0.026(5) 0.027(4) -0.004(4) 0.008(3) 0.003(3)
C027 0.029(5) 0.024(5) 0.029(5) 0.001(4) 0.012(4) 0.004(4)
C028 0.025(5) 0.025(5) 0.033(5) -0.001(4) 0.014(4) -0.003(4)
C029 0.017(4) 0.026(5) 0.023(4) 0.001(4) 0.009(3) -0.003(3)
C02A 0.019(4) 0.026(5) 0.023(4) -0.001(4) 0.003(3) 0.006(4)
N02B 0.037(5) 0.056(6) 0.053(6) -0.001(5) 0.025(4) 0.001(5)
C02C 0.023(4) 0.029(5) 0.024(4) -0.003(4) 0.010(4) 0.001(4)
C02D 0.019(4) 0.029(5) 0.023(4) 0.000(4) 0.008(3) 0.002(4)
C02E 0.026(5) 0.029(5) 0.024(4) -0.005(4) 0.009(4) -0.006(4)
C02F 0.023(5) 0.048(6) 0.034(5) -0.001(5) 0.002(4) 0.005(4)
C02G 0.014(4) 0.033(5) 0.026(4) -0.001(4) 0.007(3) -0.005(4)
C02H 0.020(4) 0.032(5) 0.028(5) -0.003(4) 0.011(4) 0.004(4)
C02I 0.017(4) 0.028(5) 0.028(5) 0.000(4) 0.010(3) -0.001(4)
C02J 0.027(5) 0.029(5) 0.032(5) 0.006(4) 0.011(4) 0.001(4)
C02K 0.010(4) 0.029(5) 0.029(5) 0.004(4) 0.003(3) 0.004(3)
C02L 0.015(4) 0.030(5) 0.021(4) 0.003(4) 0.004(3) -0.002(4)
C02M 0.024(5) 0.046(6) 0.038(6) 0.005(5) 0.008(4) 0.013(5)
C02N 0.024(5) 0.033(5) 0.032(5) -0.001(4) 0.011(4) 0.009(4)
C02O 0.010(4) 0.030(5) 0.030(5) -0.004(4) 0.004(3) -0.008(3)
C02P 0.015(4) 0.041(6) 0.027(5) -0.007(4) 0.010(4) -0.006(4)
C02Q 0.021(4) 0.035(5) 0.030(5) -0.006(4) 0.010(4) 0.003(4)
C02R 0.018(4) 0.032(5) 0.028(5) -0.003(4) 0.011(4) -0.005(4)
C02S 0.024(4) 0.026(5) 0.029(5) 0.002(4) 0.013(4) -0.003(4)
C02T 0.021(4) 0.026(5) 0.041(5) 0.008(4) 0.014(4) 0.008(4)
C02U 0.008(4) 0.043(6) 0.053(6) -0.010(5) -0.001(4) 0.000(4)
C02V 0.025(5) 0.030(5) 0.029(5) 0.002(4) 0.007(4) 0.003(4)
C02W 0.013(4) 0.036(6) 0.040(5) -0.006(4) 0.007(4) -0.009(4)
C02X 0.021(5) 0.040(6) 0.050(6) -0.002(5) 0.007(4) 0.007(4)
C02Y 0.021(4) 0.038(6) 0.026(5) -0.001(4) 0.003(4) -0.003(4)
C02Z 0.017(4) 0.053(7) 0.029(5) 0.011(5) 0.008(4) 0.001(4)
C030 0.021(4) 0.032(5) 0.034(5) 0.000(4) 0.008(4) 0.000(4)
C031 0.029(5) 0.043(6) 0.041(6) 0.002(5) 0.014(5) 0.002(5)
C032 0.031(5) 0.050(7) 0.035(6) 0.011(5) 0.009(4) -0.004(5)
C033 0.016(4) 0.048(6) 0.037(5) 0.009(5) 0.006(4) -0.005(4)
N034 0.033(5) 0.079(8) 0.041(5) 0.007(5) 0.002(4) 0.009(5)
N035 0.043(6) 0.077(8) 0.070(7) 0.016(6) 0.019(6) 0.004(6)
C036 0.027(5) 0.051(7) 0.043(6) 0.002(5) 0.009(5) 0.002(5)
C037 0.043(6) 0.044(7) 0.050(7) 0.007(6) 0.022(5) 0.004(5)
N038 0.062(7) 0.063(7) 0.062(7) 0.001(6) 0.031(6) -0.007(6)
N039 0.076(8) 0.059(7) 0.091(9) -0.022(7) 0.045(7) -0.031(6)
C03A 0.021(5) 0.042(7) 0.088(9) 0.018(6) 0.021(5) 0.007(5)
C03B 0.023(5) 0.053(7) 0.050(6) -0.010(5) 0.007(5) -0.001(5)
C03C 0.024(5) 0.066(8) 0.068(8) -0.017(7) 0.005(5) 0.014(5)
C03D 0.025(5) 0.094(10) 0.030(5) 0.007(6) 0.000(4) -0.015(6)
C03E 0.043(6) 0.045(7) 0.050(7) -0.005(6) 0.002(5) -0.005(5)
C03F 0.064(8) 0.051(8) 0.047(7) -0.005(6) 0.014(6) -0.012(6)
C03G 0.028(5) 0.073(9) 0.046(6) -0.002(6) 0.002(5) 0.008(6)
C03H 0.049(7) 0.051(8) 0.109(11) 0.035(7) 0.057(8) 0.026(6)
C03I 0.036(6) 0.054(8) 0.053(7) 0.029(6) 0.018(5) 0.006(6)
C03J 0.059(7) 0.047(7) 0.036(6) -0.012(5) 0.024(5) -0.001(6)
C03K 0.061(8) 0.052(8) 0.086(10) 0.005(7) 0.044(7) 0.002(6)
C03L 0.038(6) 0.072(9) 0.058(8) -0.020(7) 0.006(6) 0.021(6)
C03M 0.033(6) 0.067(8) 0.040(6) 0.013(6) 0.014(5) 0.024(5)
C03N 0.032(6) 0.074(9) 0.066(8) -0.007(7) 0.003(6) -0.009(6)
N03O 0.042(6) 0.107(11) 0.079(8) -0.020(8) 0.001(6) 0.013(7)
C03P 0.035(6) 0.073(9) 0.069(9) 0.001(7) 0.032(6) 0.006(6)
C03Q 0.038(7) 0.079(10) 0.067(9) -0.006(8) 0.028(6) 0.005(6)
N03R 0.058(8) 0.111(11) 0.073(8) -0.004(8) 0.016(7) -0.009(7)
C03S 0.036(6) 0.040(7) 0.112(11) 0.019(7) 0.042(7) 0.017(5)
C03T 0.042(7) 0.074(10) 0.131(13) -0.066(10) 0.019(8) 0.006(7)
C03U 0.052(8) 0.079(10) 0.053(8) 0.005(7) 0.024(6) 0.013(7)
N03V 0.044(7) 0.127(13) 0.132(13) 0.014(10) 0.021(8) 0.017(8)
C03W 0.056(8) 0.091(10) 0.061(8) 0.028(7) 0.038(7) 0.022(7)
N03X 0.098(10) 0.099(11) 0.091(10) 0.017(8) 0.059(9) 0.014(8)
C03Y 0.050(8) 0.131(13) 0.063(8) 0.045(9) 0.032(7) 0.060(8)
C03Z 0.051(8) 0.077(10) 0.065(9) 0.008(7) 0.013(7) 0.001(7)
C040 0.033(6) 0.067(9) 0.079(10) 0.010(8) 0.023(7) -0.001(6)
C041 0.092(11) 0.082(11) 0.099(12) 0.054(9) 0.052(10) 0.027(9)
C042 0.113(14) 0.072(10) 0.105(13) -0.047(10) 0.059(11) -0.035(10)
N043 0.32(3) 0.073(10) 0.064(9) 0.001(8) 0.084(13) -0.022(13)
C044 0.092(12) 0.054(9) 0.054(8) -0.001(7) 0.021(8) 0.020(8)
C045 0.089(11) 0.078(10) 0.051(8) -0.015(7) 0.015(7) -0.015(8)
C046 0.121(14) 0.087(12) 0.045(8) -0.022(8) -0.013(9) 0.031(10)
C048 0.099(13) 0.160(18) 0.046(8) 0.018(10) 0.006(8) -0.052(12)
C049 0.101(13) 0.052(9) 0.099(13) -0.021(9) 0.030(11) -0.018(9)
N04A 0.182(19) 0.129(15) 0.084(11) -0.023(11) -0.007(12) -0.010(13)
N44 0.038(5) 0.048(6) 0.051(6) -0.001(5) 0.018(5) 0.003(5)
C50A 0.034(12) 0.043(14) 0.009(10) -0.002(9) 0.006(10) -0.003(10)
C51A 0.012(9) 0.052(14) 0.068(15) -0.008(12) 0.007(9) 0.006(9)
C50B 0.030(13) 0.08(2) 0.015(12) -0.004(13) -0.017(11) -0.006(13)
C51B 0.045(15) 0.09(2) 0.09(2) -0.033(18) 0.008(14) 0.023(15)

loop_
_atom_type_symbol
_atom_type_description
_atom_type_scat_dispersion_real
_atom_type_scat_dispersion_imag
_atom_type_scat_source
C C 0.0033 0.0016 'International Tables Vol C Tables 4.2.6.8 and 6.1.1.4'
H H 0.0000 0.0000 'International Tables Vol C Tables 4.2.6.8 and 6.1.1.4'
N N 0.0061 0.0033 'International Tables Vol C Tables 4.2.6.8 and 6.1.1.4'
O O 0.0106 0.0060 'International Tables Vol C Tables 4.2.6.8 and 6.1.1.4'
F F 0.0171 0.0103 'International Tables Vol C Tables 4.2.6.8 and 6.1.1.4'
Mo Mo -1.6832 0.6857 'International Tables Vol C Tables 4.2.6.8 and 6.1.1.4'

loop_
_geom_angle_atom_site_label_1
_geom_angle_atom_site_label_2
_geom_angle_atom_site_label_3
_geom_angle
_geom_angle_site_symmetry_1
_geom_angle_site_symmetry_3
_geom_angle_publ_flag
O00R Mo01 O00P 106.0(3) . . ?
O00R Mo01 O27 101.0(3) . . ?
O00P Mo01 O27 96.8(3) . . ?
O00R Mo01 O28 97.7(3) . . ?
O00P Mo01 O28 99.9(3) . . ?
O27 Mo01 O28 150.4(2) . . ?
O00R Mo01 N00U 157.4(3) . . ?
O00P Mo01 N00U 96.3(3) . . ?
O27 Mo01 N00U 79.8(2) . . ?
O28 Mo01 N00U 74.2(2) . . ?
O00R Mo01 N010 82.3(3) . . ?
O00P Mo01 N010 171.4(3) . . ?
O27 Mo01 N010 78.7(2) . . ?
O28 Mo01 N010 81.3(2) . . ?
N00U Mo01 N010 75.7(2) . . ?
O00Q Mo02 O00T 105.5(3) . . ?
O00Q Mo02 O00M 99.9(3) . . ?
O00T Mo02 O00M 100.1(3) . . ?
O00Q Mo02 O00L 96.7(3) . . ?
O00T Mo02 O00L 97.5(3) . . ?
O00M Mo02 O00L 151.6(2) . . ?
O00Q Mo02 N00X 98.6(3) . . ?
O00T Mo02 N00X 155.5(3) . . ?
O00M Mo02 N00X 79.8(2) . . ?
O00L Mo02 N00X 75.0(2) . . ?
O00Q Mo02 O00P 170.4(3) . 4_576 ?
O00T Mo02 O00P 81.9(2) . 4_576 ?
O00M Mo02 O00P 84.6(2) . 4_576 ?
O00L Mo02 O00P 76.0(2) . 4_576 ?
N00X Mo02 O00P 73.6(2) . 4_576 ?
O00S Mo03 O30 105.5(3) . . ?
O00S Mo03 O00J 97.5(3) . . ?
O30 Mo03 O00J 102.2(3) . . ?
O00S Mo03 O00O 100.4(3) . . ?
O30 Mo03 O00O 96.1(3) . . ?
O00J Mo03 O00O 149.9(2) . . ?
O00S Mo03 N00W 93.8(3) . . ?
O30 Mo03 N00W 160.0(3) . . ?
O00J Mo03 N00W 80.2(2) . . ?
O00O Mo03 N00W 74.8(2) . . ?
O00S Mo03 N012 170.7(3) . . ?
O30 Mo03 N012 83.4(3) . . ?
O00J Mo03 N012 77.6(3) . . ?
O00O Mo03 N012 81.0(3) . . ?
N00W Mo03 N012 77.7(3) . . ?
O00V Mo04 O29 106.4(3) . . ?
O00V Mo04 O00K 96.7(3) . . ?
O29 Mo04 O00K 101.8(3) . . ?
O00V Mo04 O00N 101.8(3) . . ?
O29 Mo04 O00N 97.4(3) . . ?
O00K Mo04 O00N 148.3(2) . . ?
O00V Mo04 N00Z 91.0(3) . . ?
O29 Mo04 N00Z 162.2(3) . . ?
O00K Mo04 N00Z 79.3(2) . . ?
O00N Mo04 N00Z 75.0(2) . . ?
O00V Mo04 N01C 168.8(3) . . ?
O29 Mo04 N01C 84.4(3) . . ?
O00K Mo04 N01C 78.1(3) . . ?
O00N Mo04 N01C 78.9(3) . . ?
N00Z Mo04 N01C 78.4(3) . . ?
C021 O27 Mo01 132.5(5) . . ?
C017 O28 Mo01 122.8(5) . . ?
C01I O00J Mo03 130.2(5) . . ?
C01M O00K Mo04 129.3(5) . . ?
C02G O00L Mo02 119.5(5) . . ?
C01P O00M Mo02 141.4(5) . . ?
C023 O00N Mo04 122.1(5) . . ?
C02R O00O Mo03 122.0(5) . . ?
Mo01 O00P Mo02 157.8(3) . 4_575 ?
C01Z N00U C029 121.6(8) . . ?
C01Z N00U Mo01 126.1(6) . . ?
C029 N00U Mo01 111.9(5) . . ?
C01W N00W C01Q 123.6(7) . . ?
C01W N00W Mo03 123.2(6) . . ?
C01Q N00W Mo03 111.9(5) . . ?
C01X N00X C015 122.1(7) . . ?
C01X N00X Mo02 128.2(6) . . ?
C015 N00X Mo02 109.1(5) . . ?
C01O N00Z C01G 121.9(8) . . ?
C01O N00Z Mo04 125.5(6) . . ?
C01G N00Z Mo04 111.6(5) . . ?
C02Y N010 Mo01 170.8(8) . . ?
C032 N012 Mo03 171.0(8) . . ?
C01V C013 C01I 118.7(8) . . ?
C01V C013 C01W 117.8(7) . . ?
C01I C013 C01W 123.3(7) . . ?
C016 C014 C01E 123.9(8) . . ?
C02G C015 C01R 120.5(8) . . ?
C02G C015 N00X 113.7(7) . . ?
C01R C015 N00X 125.7(7) . . ?
C014 C016 C02K 116.5(8) . . ?
C014 C016 C018 122.8(7) . . ?
C02K C016 C018 120.7(8) . . ?
O28 C017 C01H 123.7(7) . . ?
O28 C017 C029 117.6(7) . . ?
C01H C017 C029 118.6(8) . . ?
C03Y C018 C03H 105.7(9) . . ?
C03Y C018 C03T 110.2(11) . . ?
C03H C018 C03T 109.2(10) . . ?
C03Y C018 C016 110.9(8) . . ?
C03H C018 C016 111.1(8) . . ?
C03T C018 C016 109.7(8) . . ?
C01K C019 C01D 118.2(7) . . ?
C01K C019 C01T 119.3(8) . . ?
C01D C019 C01T 122.5(8) . . ?
C01J C01A C01Y 116.7(8) . . ?
C01J C01A C02T 123.6(8) . . ?
C01Y C01A C02T 119.8(8) . . ?
C02Q C01B C02J 108.3(7) . . ?
C02Q C01B C022 113.1(7) . . ?
C02J C01B C022 106.1(7) . . ?
C02Q C01B C02I 107.4(7) . . ?
C02J C01B C02I 112.0(7) . . ?
C022 C01B C02I 110.0(7) . . ?
C03U N01C Mo04 168.5(10) . . ?
C019 C01D C01L 122.1(8) . . ?
C01M C01E C014 118.5(8) . . ?
C01M C01E C01L 121.5(7) . . ?
C014 C01E C01L 119.9(7) . . ?
C01P C01F C01Y 119.0(8) . . ?
C01P C01F C01S 123.0(7) . . ?
C01Y C01F C01S 118.0(8) . . ?
C02O C01G C023 121.1(8) . . ?
C02O C01G N00Z 126.1(8) . . ?
C023 C01G N00Z 112.8(8) . . ?
C017 C01H C02S 119.8(8) . . ?
O00J C01I C01S 118.3(7) . . ?
O00J C01I C013 121.0(8) . . ?
C01S C01I C013 120.5(7) . . ?
C01A C01J C01N 121.8(8) . . ?
C019 C01K C025 121.8(8) . . ?
C021 C01L C01D 118.4(8) . . ?
C021 C01L C01E 121.1(7) . . ?
C01D C01L C01E 120.3(7) . . ?
O00K C01M C01E 118.1(8) . . ?
O00K C01M C024 122.4(7) . . ?
C01E C01M C024 119.3(7) . . ?
C01P C01N C01J 119.5(8) . . ?
C01P C01N C01X 122.1(7) . . ?
C01J C01N C01X 118.3(7) . . ?
N00Z C01O C024 123.2(8) . . ?
O00M C01P C01F 119.8(7) . . ?
O00M C01P C01N 121.0(7) . . ?
C01F C01P C01N 119.2(7) . . ?
C01U C01Q C02R 120.5(8) . . ?
C01U C01Q N00W 126.3(7) . . ?
C02R C01Q N00W 113.1(7) . . ?
C020 C01R C015 119.5(8) . . ?
C01I C01S C02H 119.0(8) . . ?
C01I C01S C01F 121.6(7) . . ?
C02H C01S C01F 119.4(8) . . ?
C02X C01T C02F 110.3(8) . . ?
C02X C01T C019 109.9(7) . . ?
C02F C01T C019 108.2(7) . . ?
C02X C01T C02U 109.5(7) . . ?
C02F C01T C02U 107.7(8) . . ?
C019 C01T C02U 111.2(7) . . ?
C01Q C01U C02I 119.9(8) . . ?
C02L C01V C013 121.9(8) . . ?
N00W C01W C013 125.2(7) . . ?
N00X C01X C01N 125.3(7) . . ?
C01A C01Y C01F 123.3(8) . . ?
N00U C01Z C025 123.4(8) . . ?
C028 C020 C01R 118.8(8) . . ?
C028 C020 C02E 123.9(8) . . ?
C01R C020 C02E 117.3(7) . . ?
O27 C021 C01L 116.8(7) . . ?
O27 C021 C025 122.9(7) . . ?
C01L C021 C025 120.3(7) . . ?
C02S C022 C02C 118.1(8) . . ?
C02S C022 C01B 125.0(8) . . ?
C02C C022 C01B 117.0(7) . . ?
O00N C023 C02W 123.0(8) . . ?
O00N C023 C01G 118.4(8) . . ?
C02W C023 C01G 118.6(8) . . ?
C01M C024 C02K 120.4(8) . . ?
C01M C024 C01O 122.7(8) . . ?
C02K C024 C01O 116.8(8) . . ?
C021 C025 C01K 119.3(8) . . ?
C021 C025 C01Z 122.7(7) . . ?
C01K C025 C01Z 117.4(8) . . ?
F008 C027 F006 107.8(7) . . ?
F008 C027 F007 106.9(7) . . ?
F006 C027 F007 106.1(7) . . ?
F008 C027 C02E 114.1(7) . . ?
F006 C027 C02E 111.3(7) . . ?
F007 C027 C02E 110.3(7) . . ?
C020 C028 C02A 122.1(8) . . ?
C02C C029 C017 122.0(8) . . ?
C02C C029 N00U 125.8(7) . . ?
C017 C029 N00U 112.0(7) . . ?
C028 C02A C02G 119.2(8) . . ?
C029 C02C C022 120.0(8) . . ?
C02O C02D C02P 116.9(8) . . ?
C02O C02D C02E 117.4(7) . . ?
C02P C02D C02E 125.6(8) . . ?
C027 C02E C02D 112.8(7) . . ?
C027 C02E C030 107.7(7) . . ?
C02D C02E C030 107.1(7) . . ?
C027 C02E C020 108.7(7) . . ?
C02D C02E C020 110.2(7) . . ?
C030 C02E C020 110.4(7) . . ?
O00L C02G C015 117.9(8) . . ?
O00L C02G C02A 122.5(8) . . ?
C015 C02G C02A 119.5(8) . . ?
C01S C02H C02L 121.2(8) . . ?
C02V C02I C01U 118.8(8) . . ?
C02V C02I C01B 124.4(8) . . ?
C01U C02I C01B 116.7(7) . . ?
F00A C02J F00E 106.6(7) . . ?
F00A C02J F00I 106.9(7) . . ?
F00E C02J F00I 105.7(7) . . ?
F00A C02J C01B 112.8(7) . . ?
F00E C02J C01B 111.0(7) . . ?
F00I C02J C01B 113.3(7) . . ?
C016 C02K C024 121.3(8) . . ?
C01V C02L C02H 118.5(8) . . ?
C01V C02L C02Z 121.7(7) . . ?
C02H C02L C02Z 119.7(7) . . ?
N02B C02M C036 177.7(11) . . ?
C02R C02N C02V 118.5(8) . . ?
C01G C02O C02D 121.2(8) . . ?
C02W C02P C02D 122.2(8) . . ?
F00G C02Q F00C 106.9(8) . . ?
F00G C02Q F005 107.2(7) . . ?
F00C C02Q F005 106.2(7) . . ?
F00G C02Q C01B 114.0(7) . . ?
F00C C02Q C01B 111.2(7) . . ?
F005 C02Q C01B 111.0(8) . . ?
O00O C02R C01Q 117.9(8) . . ?
O00O C02R C02N 121.7(8) . . ?
C01Q C02R C02N 120.4(8) . . ?
C022 C02S C01H 121.3(8) . . ?
C03S C02T C01A 112.4(8) . . ?
C03S C02T C03C 107.7(9) . . ?
C01A C02T C03C 109.3(7) . . ?
C03S C02T C03M 107.6(9) . . ?
C01A C02T C03M 110.0(8) . . ?
C03C C02T C03M 109.8(9) . . ?
C02I C02V C02N 121.4(8) . . ?
C023 C02W C02P 119.8(8) . . ?
N010 C02Y C03J 178.4(11) . . ?
C033 C02Z C03A 109.2(8) . . ?
C033 C02Z C03D 108.9(9) . . ?
C03A C02Z C03D 109.0(9) . . ?
C033 C02Z C02L 112.0(8) . . ?
C03A C02Z C02L 108.1(8) . . ?
C03D C02Z C02L 109.6(7) . . ?
F00B C030 F009 107.1(7) . . ?
F00B C030 F00H 106.9(7) . . ?
F009 C030 F00H 105.3(7) . . ?
F00B C030 C02E 113.0(7) . . ?
F009 C030 C02E 110.8(7) . . ?
F00H C030 C02E 113.2(7) . . ?
N034 C031 C03B 177.2(12) . . ?
N012 C032 C03F 178.9(11) . . ?
N039 C037 C03G 179.5(14) . . ?
N038 C03I C041 178.6(16) . . ?
N03V C03N C03E 177.5(15) . . ?
N035 C03P C03W 177.1(15) . . ?
N03X C03Q C03Z 177.9(15) . . ?
N01C C03U C045 178.0(14) . . ?
N03R C040 C03K 176.8(13) . . ?
N03O C044 C042 177.0(17) . . ?
N04A C046 C03L 175(2) . . ?
N043 C049 C048 178.2(18) . . ?
N44 C50A C51A 175(2) . . ?
N44 C50B C51B 173(3) . . ?

loop_
_geom_bond_atom_site_label_1
_geom_bond_atom_site_label_2
_geom_bond_distance
_geom_bond_site_symmetry_2
_geom_bond_publ_flag
Mo01 O00R 1.701(6) . ?
Mo01 O00P 1.704(6) . ?
Mo01 O27 1.934(5) . ?
Mo01 O28 1.961(6) . ?
Mo01 N00U 2.269(7) . ?
Mo01 N010 2.409(8) . ?
Mo02 O00Q 1.681(6) . ?
Mo02 O00T 1.703(6) . ?
Mo02 O00M 1.944(6) . ?
Mo02 O00L 1.970(6) . ?
Mo02 N00X 2.259(7) . ?
Mo02 O00P 2.426(6) 4_576 ?
Mo03 O00S 1.686(7) . ?
Mo03 O30 1.707(6) . ?
Mo03 O00J 1.947(6) . ?
Mo03 O00O 1.975(6) . ?
Mo03 N00W 2.262(6) . ?
Mo03 N012 2.438(9) . ?
Mo04 O00V 1.686(7) . ?
Mo04 O29 1.705(7) . ?
Mo04 O00K 1.950(6) . ?
Mo04 O00N 1.976(6) . ?
Mo04 N00Z 2.269(7) . ?
Mo04 N01C 2.402(9) . ?
F005 C02Q 1.345(10) . ?
F006 C027 1.338(10) . ?
F007 C027 1.353(10) . ?
F008 C027 1.334(10) . ?
F009 C030 1.347(10) . ?
F00A C02J 1.335(10) . ?
F00B C030 1.326(10) . ?
F00C C02Q 1.336(10) . ?
O27 C021 1.366(9) . ?
F00E C02J 1.346(10) . ?
O28 C017 1.352(10) . ?
F00G C02Q 1.326(10) . ?
F00H C030 1.350(10) . ?
F00I C02J 1.354(10) . ?
O00J C01I 1.359(9) . ?
O00K C01M 1.355(9) . ?
O00L C02G 1.352(10) . ?
O00M C01P 1.334(10) . ?
O00N C023 1.344(10) . ?
O00O C02R 1.355(10) . ?
N00U C01Z 1.294(10) . ?
N00U C029 1.421(11) . ?
N00W C01W 1.292(10) . ?
N00W C01Q 1.415(11) . ?
N00X C01X 1.294(10) . ?
N00X C015 1.420(11) . ?
N00Z C01O 1.290(11) . ?
N00Z C01G 1.426(11) . ?
N010 C02Y 1.142(11) . ?
N012 C032 1.147(13) . ?
C013 C01V 1.411(11) . ?
C013 C01I 1.414(11) . ?
C013 C01W 1.414(12) . ?
C014 C016 1.380(12) . ?
C014 C01E 1.395(12) . ?
C015 C02G 1.376(11) . ?
C015 C01R 1.403(11) . ?
C016 C02K 1.397(11) . ?
C016 C018 1.539(11) . ?
C017 C01H 1.371(12) . ?
C017 C029 1.402(11) . ?
C018 C03Y 1.519(14) . ?
C018 C03H 1.522(13) . ?
C018 C03T 1.535(14) . ?
C019 C01K 1.375(12) . ?
C019 C01D 1.398(12) . ?
C019 C01T 1.540(11) . ?
C01A C01J 1.381(13) . ?
C01A C01Y 1.395(12) . ?
C01A C02T 1.520(11) . ?
C01B C02Q 1.536(12) . ?
C01B C02J 1.539(12) . ?
C01B C022 1.542(12) . ?
C01B C02I 1.544(11) . ?
N01C C03U 1.097(15) . ?
C01D C01L 1.410(11) . ?
C01E C01M 1.392(11) . ?
C01E C01L 1.481(12) . ?
C01F C01P 1.378(12) . ?
C01F C01Y 1.409(11) . ?
C01F C01S 1.489(11) . ?
C01G C02O 1.368(12) . ?
C01G C023 1.398(11) . ?
C01H C02S 1.417(12) . ?
C01I C01S 1.400(12) . ?
C01J C01N 1.418(11) . ?
C01K C025 1.411(11) . ?
C01L C021 1.400(11) . ?
C01M C024 1.395(12) . ?
C01N C01P 1.416(11) . ?
C01N C01X 1.437(12) . ?
C01O C024 1.448(12) . ?
C01Q C01U 1.377(11) . ?
C01Q C02R 1.390(11) . ?
C01R C020 1.402(12) . ?
C01S C02H 1.408(11) . ?
C01T C02X 1.522(13) . ?
C01T C02F 1.533(12) . ?
C01T C02U 1.548(13) . ?
C01U C02I 1.410(12) . ?
C01V C02L 1.380(12) . ?
C01Z C025 1.436(12) . ?
C020 C028 1.373(12) . ?
C020 C02E 1.555(11) . ?
C021 C025 1.401(12) . ?
C022 C02S 1.386(11) . ?
C022 C02C 1.411(12) . ?
C023 C02W 1.376(12) . ?
C024 C02K 1.398(11) . ?
C027 C02E 1.538(12) . ?
C028 C02A 1.377(12) . ?
C029 C02C 1.369(12) . ?
C02A C02G 1.405(12) . ?
N02B C02M 1.138(13) . ?
C02D C02O 1.391(11) . ?
C02D C02P 1.397(11) . ?
C02D C02E 1.543(12) . ?
C02E C030 1.546(13) . ?
C02H C02L 1.413(12) . ?
C02I C02V 1.391(12) . ?
C02L C02Z 1.552(11) . ?
C02M C036 1.442(14) . ?
C02N C02R 1.395(12) . ?
C02N C02V 1.398(12) . ?
C02P C02W 1.384(13) . ?
C02T C03S 1.515(13) . ?
C02T C03C 1.529(14) . ?
C02T C03M 1.533(13) . ?
C02Y C03J 1.448(13) . ?
C02Z C033 1.506(13) . ?
C02Z C03A 1.519(14) . ?
C02Z C03D 1.536(13) . ?
C031 N034 1.116(12) . ?
C031 C03B 1.482(13) . ?
C032 C03F 1.445(16) . ?
N035 C03P 1.151(15) . ?
C037 N039 1.123(14) . ?
C037 C03G 1.437(16) . ?
N038 C03I 1.133(14) . ?
C03E C03N 1.450(17) . ?
C03I C041 1.424(18) . ?
C03K C040 1.540(19) . ?
C03L C046 1.401(17) . ?
C03N N03V 1.134(17) . ?
N03O C044 1.166(18) . ?
C03P C03W 1.482(18) . ?
C03Q N03X 1.102(16) . ?
C03Q C03Z 1.486(19) . ?
N03R C040 1.144(17) . ?
C03U C045 1.481(19) . ?
C042 C044 1.47(2) . ?
N043 C049 1.14(2) . ?
C046 N04A 1.151(18) . ?
C048 C049 1.51(2) . ?
N44 C50B 1.04(3) . ?
N44 C50A 1.14(2) . ?
C50A C51A 1.46(3) . ?
C50B C51B 1.47(4) . ?

loop_
_geom_torsion_atom_site_label_1
_geom_torsion_atom_site_label_2
_geom_torsion_atom_site_label_3
_geom_torsion_atom_site_label_4
_geom_torsion
_geom_torsion_site_symmetry_1
_geom_torsion_site_symmetry_2
_geom_torsion_site_symmetry_3
_geom_torsion_site_symmetry_4
_geom_torsion_publ_flag
O00R Mo01 O00P Mo02 -105.4(8) . . . 4_575 ?
O27 Mo01 O00P Mo02 151.1(8) . . . 4_575 ?
O28 Mo01 O00P Mo02 -4.4(8) . . . 4_575 ?
N00U Mo01 O00P Mo02 70.7(8) . . . 4_575 ?
C01X N00X C015 C02G -155.8(8) . . . . ?
Mo02 N00X C015 C02G 16.4(8) . . . . ?
C01X N00X C015 C01R 27.0(12) . . . . ?
Mo02 N00X C015 C01R -160.8(7) . . . . ?
C01E C014 C016 C02K 1.0(13) . . . . ?
C01E C014 C016 C018 -178.7(8) . . . . ?
Mo01 O28 C017 C01H 170.5(6) . . . . ?
Mo01 O28 C017 C029 -5.9(10) . . . . ?
C014 C016 C018 C03Y 141.6(10) . . . . ?
C02K C016 C018 C03Y -38.0(13) . . . . ?
C014 C016 C018 C03H 24.4(12) . . . . ?
C02K C016 C018 C03H -155.2(9) . . . . ?
C014 C016 C018 C03T -96.5(12) . . . . ?
C02K C016 C018 C03T 83.9(12) . . . . ?
C01K C019 C01D C01L -2.5(12) . . . . ?
C01T C019 C01D C01L 177.5(8) . . . . ?
C016 C014 C01E C01M -2.3(13) . . . . ?
C016 C014 C01E C01L 174.3(8) . . . . ?
C01O N00Z C01G C02O 15.2(13) . . . . ?
Mo04 N00Z C01G C02O -175.8(7) . . . . ?
C01O N00Z C01G C023 -165.2(8) . . . . ?
Mo04 N00Z C01G C023 3.8(9) . . . . ?
O28 C017 C01H C02S -173.8(8) . . . . ?
C029 C017 C01H C02S 2.6(12) . . . . ?
Mo03 O00J C01I C01S 149.9(6) . . . . ?
Mo03 O00J C01I C013 -35.0(11) . . . . ?
C01V C013 C01I O00J -178.8(8) . . . . ?
C01W C013 C01I O00J -4.6(13) . . . . ?
C01V C013 C01I C01S -3.9(13) . . . . ?
C01W C013 C01I C01S 170.3(8) . . . . ?
C01Y C01A C01J C01N 3.2(13) . . . . ?
C02T C01A C01J C01N -177.7(8) . . . . ?
C01D C019 C01K C025 0.4(12) . . . . ?
C01T C019 C01K C025 -179.7(8) . . . . ?
C019 C01D C01L C021 3.1(12) . . . . ?
C019 C01D C01L C01E 179.0(8) . . . . ?
C01M C01E C01L C021 125.5(9) . . . . ?
C014 C01E C01L C021 -51.1(12) . . . . ?
C01M C01E C01L C01D -50.3(12) . . . . ?
C014 C01E C01L C01D 133.1(9) . . . . ?
Mo04 O00K C01M C01E 143.7(6) . . . . ?
Mo04 O00K C01M C024 -40.3(11) . . . . ?
C014 C01E C01M O00K 178.1(7) . . . . ?
C01L C01E C01M O00K 1.5(12) . . . . ?
C014 C01E C01M C024 2.0(12) . . . . ?
C01L C01E C01M C024 -174.6(8) . . . . ?
C01A C01J C01N C01P 2.1(13) . . . . ?
C01A C01J C01N C01X -173.2(8) . . . . ?
C01G N00Z C01O C024 -179.0(8) . . . . ?
Mo04 N00Z C01O C024 13.6(12) . . . . ?
Mo02 O00M C01P C01F -177.9(6) . . . . ?
Mo02 O00M C01P C01N 1.9(14) . . . . ?
C01Y C01F C01P O00M -173.1(7) . . . . ?
C01S C01F C01P O00M 9.5(13) . . . . ?
C01Y C01F C01P C01N 7.2(12) . . . . ?
C01S C01F C01P C01N -170.3(8) . . . . ?
C01J C01N C01P O00M 172.9(8) . . . . ?
C01X C01N C01P O00M -12.1(13) . . . . ?
C01J C01N C01P C01F -7.4(12) . . . . ?
C01X C01N C01P C01F 167.7(8) . . . . ?
C01W N00W C01Q C01U 22.8(14) . . . . ?
Mo03 N00W C01Q C01U -169.4(7) . . . . ?
C01W N00W C01Q C02R -161.2(8) . . . . ?
Mo03 N00W C01Q C02R 6.5(9) . . . . ?
C02G C015 C01R C020 0.7(12) . . . . ?
N00X C015 C01R C020 177.8(8) . . . . ?
O00J C01I C01S C02H 178.1(8) . . . . ?
C013 C01I C01S C02H 3.0(13) . . . . ?
O00J C01I C01S C01F -2.2(12) . . . . ?
C013 C01I C01S C01F -177.3(8) . . . . ?
C01P C01F C01S C01I 129.6(9) . . . . ?
C01Y C01F C01S C01I -47.9(12) . . . . ?
C01P C01F C01S C02H -50.8(12) . . . . ?
C01Y C01F C01S C02H 131.7(9) . . . . ?
C01K C019 C01T C02X -55.2(11) . . . . ?
C01D C019 C01T C02X 124.8(9) . . . . ?
C01K C019 C01T C02F 65.3(10) . . . . ?
C01D C019 C01T C02F -114.8(9) . . . . ?
C01K C019 C01T C02U -176.7(8) . . . . ?
C01D C019 C01T C02U 3.3(11) . . . . ?
C02R C01Q C01U C02I 5.6(13) . . . . ?
N00W C01Q C01U C02I -178.8(8) . . . . ?
C01I C013 C01V C02L 0.9(13) . . . . ?
C01W C013 C01V C02L -173.7(8) . . . . ?
C01Q N00W C01W C013 -177.7(8) . . . . ?
Mo03 N00W C01W C013 15.9(12) . . . . ?
C01V C013 C01W N00W -175.2(8) . . . . ?
C01I C013 C01W N00W 10.6(14) . . . . ?
C015 N00X C01X C01N -179.4(8) . . . . ?
Mo02 N00X C01X C01N 10.0(12) . . . . ?
C01P C01N C01X N00X 5.3(13) . . . . ?
C01J C01N C01X N00X -179.6(8) . . . . ?
C01J C01A C01Y C01F -3.4(13) . . . . ?
C02T C01A C01Y C01F 177.5(8) . . . . ?
C01P C01F C01Y C01A -1.8(13) . . . . ?
C01S C01F C01Y C01A 175.8(8) . . . . ?
C029 N00U C01Z C025 -171.1(7) . . . . ?
Mo01 N00U C01Z C025 15.7(11) . . . . ?
C015 C01R C020 C028 5.0(13) . . . . ?
C015 C01R C020 C02E -175.0(7) . . . . ?
Mo01 O27 C021 C01L 154.7(6) . . . . ?
Mo01 O27 C021 C025 -28.9(11) . . . . ?
C01D C01L C021 O27 175.0(7) . . . . ?
C01E C01L C021 O27 -0.8(11) . . . . ?
C01D C01L C021 C025 -1.4(12) . . . . ?
C01E C01L C021 C025 -177.3(7) . . . . ?
C02Q C01B C022 C02S -16.7(12) . . . . ?
C02J C01B C022 C02S 101.9(9) . . . . ?
C02I C01B C022 C02S -136.8(8) . . . . ?
C02Q C01B C022 C02C 163.2(7) . . . . ?
C02J C01B C022 C02C -78.3(9) . . . . ?
C02I C01B C022 C02C 43.1(10) . . . . ?
Mo04 O00N C023 C02W -178.9(7) . . . . ?
Mo04 O00N C023 C01G 0.8(11) . . . . ?
C02O C01G C023 O00N 176.4(8) . . . . ?
N00Z C01G C023 O00N -3.2(11) . . . . ?
C02O C01G C023 C02W -4.0(13) . . . . ?
N00Z C01G C023 C02W 176.4(8) . . . . ?
O00K C01M C024 C02K -176.3(8) . . . . ?
C01E C01M C024 C02K -0.4(12) . . . . ?
O00K C01M C024 C01O -0.4(13) . . . . ?
C01E C01M C024 C01O 175.5(8) . . . . ?
N00Z C01O C024 C01M 10.3(13) . . . . ?
N00Z C01O C024 C02K -173.6(8) . . . . ?
O27 C021 C025 C01K -176.8(7) . . . . ?
C01L C021 C025 C01K -0.7(12) . . . . ?
O27 C021 C025 C01Z -5.9(12) . . . . ?
C01L C021 C025 C01Z 170.3(8) . . . . ?
C019 C01K C025 C021 1.2(13) . . . . ?
C019 C01K C025 C01Z -170.2(8) . . . . ?
N00U C01Z C025 C021 9.1(13) . . . . ?
N00U C01Z C025 C01K -179.9(8) . . . . ?
C01R C020 C028 C02A -6.2(13) . . . . ?
C02E C020 C028 C02A 173.8(8) . . . . ?
O28 C017 C029 C02C 171.0(8) . . . . ?
C01H C017 C029 C02C -5.6(13) . . . . ?
O28 C017 C029 N00U -4.4(11) . . . . ?
C01H C017 C029 N00U 179.1(7) . . . . ?
C01Z N00U C029 C02C 21.4(12) . . . . ?
Mo01 N00U C029 C02C -164.5(7) . . . . ?
C01Z N00U C029 C017 -163.5(7) . . . . ?
Mo01 N00U C029 C017 10.7(8) . . . . ?
C020 C028 C02A C02G 1.7(13) . . . . ?
C017 C029 C02C C022 4.0(13) . . . . ?
N00U C029 C02C C022 178.7(8) . . . . ?
C02S C022 C02C C029 0.6(12) . . . . ?
C01B C022 C02C C029 -179.2(8) . . . . ?
F008 C027 C02E C02D 66.3(10) . . . . ?
F006 C027 C02E C02D -171.5(7) . . . . ?
F007 C027 C02E C02D -54.0(9) . . . . ?
F008 C027 C02E C030 -51.6(9) . . . . ?
F006 C027 C02E C030 70.6(9) . . . . ?
F007 C027 C02E C030 -171.9(7) . . . . ?
F008 C027 C02E C020 -171.2(7) . . . . ?
F006 C027 C02E C020 -49.0(10) . . . . ?
F007 C027 C02E C020 68.5(9) . . . . ?
C02O C02D C02E C027 172.0(8) . . . . ?
C02P C02D C02E C027 -5.2(12) . . . . ?
C02O C02D C02E C030 -69.8(10) . . . . ?
C02P C02D C02E C030 113.0(9) . . . . ?
C02O C02D C02E C020 50.4(10) . . . . ?
C02P C02D C02E C020 -126.9(9) . . . . ?
C028 C020 C02E C027 88.7(10) . . . . ?
C01R C020 C02E C027 -91.3(9) . . . . ?
C028 C020 C02E C02D -147.3(8) . . . . ?
C01R C020 C02E C02D 32.7(10) . . . . ?
C028 C020 C02E C030 -29.2(11) . . . . ?
C01R C020 C02E C030 150.8(8) . . . . ?
Mo02 O00L C02G C015 -15.9(10) . . . . ?
Mo02 O00L C02G C02A 164.1(6) . . . . ?
C01R C015 C02G O00L 174.6(7) . . . . ?
N00X C015 C02G O00L -2.8(11) . . . . ?
C01R C015 C02G C02A -5.4(12) . . . . ?
N00X C015 C02G C02A 177.3(7) . . . . ?
C028 C02A C02G O00L -175.7(8) . . . . ?
C028 C02A C02G C015 4.2(13) . . . . ?
C01I C01S C02H C02L 0.8(13) . . . . ?
C01F C01S C02H C02L -178.8(8) . . . . ?
C01Q C01U C02I C02V -0.1(13) . . . . ?
C01Q C01U C02I C01B 179.3(8) . . . . ?
C02Q C01B C02I C02V 102.7(10) . . . . ?
C02J C01B C02I C02V -16.1(12) . . . . ?
C022 C01B C02I C02V -133.8(9) . . . . ?
C02Q C01B C02I C01U -76.7(10) . . . . ?
C02J C01B C02I C01U 164.5(8) . . . . ?
C022 C01B C02I C01U 46.8(10) . . . . ?
C02Q C01B C02J F00A -168.8(7) . . . . ?
C022 C01B C02J F00A 69.5(9) . . . . ?
C02I C01B C02J F00A -50.5(10) . . . . ?
C02Q C01B C02J F00E 71.6(9) . . . . ?
C022 C01B C02J F00E -50.1(9) . . . . ?
C02I C01B C02J F00E -170.1(7) . . . . ?
C02Q C01B C02J F00I -47.2(9) . . . . ?
C022 C01B C02J F00I -168.9(7) . . . . ?
C02I C01B C02J F00I 71.1(9) . . . . ?
C014 C016 C02K C024 0.7(12) . . . . ?
C018 C016 C02K C024 -179.6(8) . . . . ?
C01M C024 C02K C016 -1.0(13) . . . . ?
C01O C024 C02K C016 -177.2(8) . . . . ?
C013 C01V C02L C02H 2.9(13) . . . . ?
C013 C01V C02L C02Z 178.9(8) . . . . ?
C01S C02H C02L C01V -3.8(13) . . . . ?
C01S C02H C02L C02Z -179.9(8) . . . . ?
C023 C01G C02O C02D 3.5(13) . . . . ?
N00Z C01G C02O C02D -177.0(8) . . . . ?
C02P C02D C02O C01G -1.2(13) . . . . ?
C02E C02D C02O C01G -178.6(8) . . . . ?
C02O C02D C02P C02W -0.6(13) . . . . ?
C02E C02D C02P C02W 176.6(8) . . . . ?
C02J C01B C02Q F00G -47.6(10) . . . . ?
C022 C01B C02Q F00G 69.6(10) . . . . ?
C02I C01B C02Q F00G -168.8(7) . . . . ?
C02J C01B C02Q F00C 73.2(9) . . . . ?
C022 C01B C02Q F00C -169.6(7) . . . . ?
C02I C01B C02Q F00C -48.0(9) . . . . ?
C02J C01B C02Q F005 -168.8(7) . . . . ?
C022 C01B C02Q F005 -51.6(9) . . . . ?
C02I C01B C02Q F005 70.0(9) . . . . ?
Mo03 O00O C02R C01Q 0.2(11) . . . . ?
Mo03 O00O C02R C02N 179.7(7) . . . . ?
C01U C01Q C02R O00O 171.4(8) . . . . ?
N00W C01Q C02R O00O -4.8(12) . . . . ?
C01U C01Q C02R C02N -8.1(14) . . . . ?
N00W C01Q C02R C02N 175.7(8) . . . . ?
C02V C02N C02R O00O -174.4(8) . . . . ?
C02V C02N C02R C01Q 5.1(13) . . . . ?
C02C C022 C02S C01H -3.6(13) . . . . ?
C01B C022 C02S C01H 176.3(8) . . . . ?
C017 C01H C02S C022 2.0(13) . . . . ?
C01J C01A C02T C03S 8.2(13) . . . . ?
C01Y C01A C02T C03S -172.7(9) . . . . ?
C01J C01A C02T C03C 127.8(10) . . . . ?
C01Y C01A C02T C03C -53.1(11) . . . . ?
C01J C01A C02T C03M -111.6(10) . . . . ?
C01Y C01A C02T C03M 67.4(11) . . . . ?
C01U C02I C02V C02N -2.9(14) . . . . ?
C01B C02I C02V C02N 177.7(8) . . . . ?
C02R C02N C02V C02I 0.4(14) . . . . ?
O00N C023 C02W C02P -178.2(8) . . . . ?
C01G C023 C02W C02P 2.2(13) . . . . ?
C02D C02P C02W C023 0.1(14) . . . . ?
C01V C02L C02Z C033 19.0(12) . . . . ?
C02H C02L C02Z C033 -164.9(8) . . . . ?
C01V C02L C02Z C03A -101.3(10) . . . . ?
C02H C02L C02Z C03A 74.7(10) . . . . ?
C01V C02L C02Z C03D 140.0(10) . . . . ?
C02H C02L C02Z C03D -43.9(12) . . . . ?
C027 C02E C030 F00B -165.4(7) . . . . ?
C02D C02E C030 F00B 73.1(9) . . . . ?
C020 C02E C030 F00B -46.9(10) . . . . ?
C027 C02E C030 F009 74.3(9) . . . . ?
C02D C02E C030 F009 -47.2(9) . . . . ?
C020 C02E C030 F009 -167.2(7) . . . . ?
C027 C02E C030 F00H -43.7(9) . . . . ?
C02D C02E C030 F00H -165.2(7) . . . . ?
C020 C02E C030 F00H 74.8(9) . . . . ?
